data_7712095
loop_
_publ_author_name
'Borys, Andryj M.'
'Hevia, Eva'

_publ_section_title
;
 Diphenylacetylene stabilised alkali-metal nickelates: synthesis,
 structure and catalytic applications.
;
_journal_issue 7
_journal_name_full 'Dalton transactions (Cambridge, England : 2003)'
_journal_page_first 2098
_journal_page_last 2105
_journal_paper_doi 10.1039/d3dt00069a
_journal_volume 52
_journal_year 2023
_chemical_formula_moiety 'C38 H48 Li2 Ni O2'
_chemical_formula_sum 'C38 H48 Li2 Ni O2'
_chemical_formula_weight 609.35
_space_group_IT_number 14
_space_group_name_Hall '-P 2ybc'
_space_group_name_H-M_alt 'P 1 21/c 1'
_symmetry_cell_setting monoclinic
_symmetry_Int_Tables_number 14
_symmetry_space_group_name_Hall '-P 2ybc'
_symmetry_space_group_name_H-M 'P 1 21/c 1'
_atom_sites_solution_hydrogens difmap
_atom_sites_solution_primary dual
_audit_creation_date 2022-04-12T21:59:33-00:00
_audit_update_record
;
2022-11-22 deposited with the CCDC.	2023-01-11 downloaded from the CCDC.
;
_cell_angle_alpha 90
_cell_angle_beta 115.1129(10)
_cell_angle_gamma 90
_cell_formula_units_Z 4
_cell_length_a 17.30135(14)
_cell_length_b 14.29224(10)
_cell_length_c 15.04570(13)
_cell_measurement_reflns_used 53293
_cell_measurement_temperature 173.00(10)
_cell_measurement_theta_max 79.852
_cell_measurement_theta_min 3.107
_cell_volume 3368.75(5)
_computing_cell_refinement 'CrysAlisPro 1.171.41.112a (Rigaku OD, 2021)'
_computing_data_collection 'CrysAlisPro 1.171.41.112a (Rigaku OD, 2021)'
_computing_data_reduction 'CrysAlisPro 1.171.41.112a (Rigaku OD, 2021)'
_computing_molecular_graphics 'Olex2 1.3 (Dolomanov et al., 2009)'
_computing_publication_material 'Olex2 1.3 (Dolomanov et al., 2009)'
_computing_structure_refinement 'SHELXL 2018/3 (Sheldrick, 2015)'
_computing_structure_solution 'SHELXT 2018/2 (Sheldrick, 2018)'
_diffrn_ambient_environment N~2~
_diffrn_ambient_temperature 173.00(10)
_diffrn_detector 'Hybrid Pixel Array Detector'
_diffrn_detector_area_resol_mean 10
_diffrn_detector_type HyPix
_diffrn_measured_fraction_theta_full 1
_diffrn_measured_fraction_theta_max 1
_diffrn_measurement_details
;
        List of Runs (angles in degrees, time in seconds):
  # Type    Start    End  Width  t~exp~   \w     \q     \k     \f   Frames
#--------------------------------------------------------------------------
  1  \w    -56.00  27.00   0.50    0.25    --  -23.00  98.00 -74.00  166
  2  \w     -5.00  81.00   0.50    0.25    --   47.92 -98.00 178.00  172
  3  \w     42.00 106.00   0.50    0.80    --  113.25 -98.00 178.00  128
  4  \w    106.00 177.00   0.50    0.80    --  113.25  98.00 -74.00  142
  5  \w    -70.00 -12.00   0.50    0.25    --  -23.00 125.00  30.00  116
  6  \w    -28.00  52.00   0.50    0.25    --  -23.00  15.00-180.00  160
  7  \w    -97.00 -10.00   0.50    0.25    --  -23.00 -30.00  90.00  174
  8  \w    -70.00 -12.00   0.50    0.25    --  -23.00 125.00 -60.00  116
  9  \w    -70.00 -12.00   0.50    0.25    --  -23.00 125.00  90.00  116
 10  \w    -26.00  23.00   0.50    0.25    --   47.92 -19.00 -90.00   98
 11  \w    -25.00  40.00   0.50    0.25    --   47.92 -38.00-180.00  130
 12  \w    -26.00  23.00   0.50    0.25    --   47.92 -19.00-120.00   98
 13  \w     25.00 121.00   0.50    0.25    --   47.92  77.00-150.00  192
 14  \w    -26.00  23.00   0.50    0.25    --   47.92 -19.00-150.00   98
 15  \w     42.00  68.00   0.50    0.80    --  113.25 -61.00 150.00   52
 16  \w     97.00 177.00   0.50    0.80    --  113.25  61.00   0.00  160
 17  \w     91.00 177.00   0.50    0.80    --  113.25  77.00 -30.00  172
 18  \w     42.00  68.00   0.50    0.80    --  113.25 -61.00-150.00   52
 19  \w     42.00 106.00   0.50    0.80    --  113.25 -94.00 120.00  128
 20  \w     42.00  68.00   0.50    0.80    --  113.25 -61.00   0.00   52
 21  \w     42.00  68.00   0.50    0.80    --  113.25 -61.00  30.00   52
 22  \w     97.00 177.00   0.50    0.80    --  113.25  61.00 120.00  160
 23  \w     42.00 106.00   0.50    0.80    --  113.25 -94.00  60.00  128
 24  \w     91.00 177.00   0.50    0.80    --  113.25  77.00  30.00  172
 25  \w     42.00 102.00   0.50    0.80    --  113.25 -77.00-150.00  120
 26  \w     42.00 102.00   0.50    0.80    --  113.25 -77.00  90.00  120
 27  \w     42.00 106.00   0.50    0.80    --  113.25 -94.00   0.00  128
 28  \w     91.00 177.00   0.50    0.80    --  113.25  77.00-150.00  172
 29  \w     42.00 102.00   0.50    0.80    --  113.25 -77.00  60.00  120
 30  \w     42.00 102.00   0.50    0.80    --  113.25 -77.00 -90.00  120
 31  \w     42.00 106.00   0.50    0.80    --  113.25 -94.00-120.00  128
 32  \w     97.00 177.00   0.50    0.80    --  113.25  61.00-120.00  160
 33  \w     42.00  68.00   0.50    0.80    --  113.25 -61.00 -90.00   52
 34  \w     42.00 106.00   0.50    0.80    --  113.25 -94.00 -60.00  128
 35  \w     97.00 177.00   0.50    0.80    --  113.25  61.00 150.00  160
 36  \w     42.00 106.00   0.50    0.80    --  113.25 -94.00-150.00  128
 37  \w    101.00 177.00   0.50    0.80    --  113.25  45.00 -90.00  152
 38  \w     42.00 106.00   0.50    0.80    --  113.25 -94.00 150.00  128
 39  \w     91.00 177.00   0.50    0.80    --  113.25  77.00  90.00  172
 40  \w     42.00 102.00   0.50    0.80    --  113.25 -77.00-180.00  120
 41  \w     42.00 102.00   0.50    0.80    --  113.25 -77.00-120.00  120
 42  \w    100.00 177.00   0.50    0.80    --  113.25  15.00  30.00  154
 43  \w     42.00 102.00   0.50    0.80    --  113.25 -77.00 -60.00  120
 44  \w     42.00 106.00   0.50    0.80    --  113.25 -94.00 -30.00  128
 45  \w     42.00 106.00   0.50    0.80    --  113.25 -94.00 -90.00  128
 46  \w     42.00  68.00   0.50    0.80    --  113.25 -61.00 -60.00   52
 47  \w     42.00 102.00   0.50    0.80    --  113.25 -77.00 120.00  120
 48  \w     97.00 177.00   0.50    0.80    --  113.25  61.00  60.00  160
 49  \w    112.00 160.00   0.50    0.80    --  113.25   0.00  90.00   96
 50  \w     42.00  67.00   0.50    0.80    --  113.25 -61.00 -30.00   50
;
_diffrn_measurement_device 'four-circle diffractometer'
_diffrn_measurement_device_type 'XtaLAB Synergy, Dualflex, HyPix'
_diffrn_measurement_method '\w scans'
_diffrn_orient_matrix_type 'CrysAlisPro convention (1999,Acta A55,543-557)'
_diffrn_orient_matrix_UB_11 -0.0081196
_diffrn_orient_matrix_UB_12 0.0625885
_diffrn_orient_matrix_UB_13 0.0788995
_diffrn_orient_matrix_UB_21 0.0447594
_diffrn_orient_matrix_UB_22 0.0803146
_diffrn_orient_matrix_UB_23 -0.0281161
_diffrn_orient_matrix_UB_31 -0.0871914
_diffrn_orient_matrix_UB_32 0.035364
_diffrn_orient_matrix_UB_33 -0.0760344
_diffrn_radiation_monochromator mirror
_diffrn_radiation_probe x-ray
_diffrn_radiation_type 'Cu K\a'
_diffrn_radiation_wavelength 1.54184
_diffrn_reflns_av_R_equivalents 0.0323
_diffrn_reflns_av_unetI/netI 0.0315
_diffrn_reflns_Laue_measured_fraction_full 1
_diffrn_reflns_Laue_measured_fraction_max 1
_diffrn_reflns_limit_h_max 20
_diffrn_reflns_limit_h_min -21
_diffrn_reflns_limit_k_max 17
_diffrn_reflns_limit_k_min -17
_diffrn_reflns_limit_l_max 18
_diffrn_reflns_limit_l_min -18
_diffrn_reflns_number 67317
_diffrn_reflns_point_group_measured_fraction_full 1
_diffrn_reflns_point_group_measured_fraction_max 1
_diffrn_reflns_theta_full 67.684
_diffrn_reflns_theta_max 74.756
_diffrn_reflns_theta_min 2.821
_diffrn_source 'micro-focus sealed X-ray tube'
_diffrn_source_type 'PhotonJet (Cu) X-ray Source'
_exptl_absorpt_coefficient_mu 1.048
_exptl_absorpt_correction_T_max 1
_exptl_absorpt_correction_T_min 0.80397
_exptl_absorpt_correction_type multi-scan
_exptl_absorpt_process_details
;
        CrysAlisPro 1.171.41.112a (Rigaku Oxford Diffraction, 2021)
        Empirical absorption correction using spherical harmonics,
        implemented in SCALE3 ABSPACK scaling algorithm.
;
_exptl_crystal_colour 'dark red'
_exptl_crystal_density_diffrn 1.201
_exptl_crystal_description block
_exptl_crystal_F_000 1304
_exptl_crystal_size_max 0.336
_exptl_crystal_size_mid 0.242
_exptl_crystal_size_min 0.176
_refine_diff_density_max 0.257
_refine_diff_density_min -0.284
_refine_diff_density_rms 0.038
_refine_ls_extinction_coef 0.00051(5)
_refine_ls_extinction_expression Fc^*^=kFc[1+0.001xFc^2^\l^3^/sin(2\q)]^-1/4^
_refine_ls_extinction_method 'SHELXL-2018/3 (Sheldrick 2018)'
_refine_ls_goodness_of_fit_ref 1.041
_refine_ls_hydrogen_treatment refall
_refine_ls_matrix_type full
_refine_ls_number_parameters 581
_refine_ls_number_reflns 6899
_refine_ls_number_restraints 0
_refine_ls_restrained_S_all 1.041
_refine_ls_R_factor_all 0.0305
_refine_ls_R_factor_gt 0.03
_refine_ls_shift/su_max 0.002
_refine_ls_shift/su_mean 0
_refine_ls_structure_factor_coef Fsqd
_refine_ls_weighting_details 'w=1/[\s^2^(Fo^2^)+(0.0385P)^2^+1.2158P] where P=(Fo^2^+2Fc^2^)/3'
_refine_ls_weighting_scheme calc
_refine_ls_wR_factor_gt 0.0794
_refine_ls_wR_factor_ref 0.0798
_reflns_Friedel_coverage 0
_reflns_number_gt 6758
_reflns_number_total 6899
_reflns_threshold_expression 'I > 2\s(I)'
_cod_data_source_file d3dt00069a2.cif
_cod_data_source_block 22EH042_AMB-763
_cod_depositor_comments 'Adding full bibliography for 7712094--7712100.cif.'
_cod_original_cell_volume 3368.74(5)
_cod_database_code 7712095
_shelx_estimated_absorpt_t_min 0.717
_shelx_estimated_absorpt_t_max 0.834
_oxdiff_exptl_absorpt_empirical_details
;
        Empirical correction (ABSPACK) includes:
        - Absorption correction using spherical harmonics
        - Frame scaling
;
_oxdiff_exptl_absorpt_empirical_full_max 1.655
_oxdiff_exptl_absorpt_empirical_full_min 0.737
_shelx_shelxl_version_number 2018/3
_olex2_refinement_description
;
;

loop_
_symmetry_equiv_pos_as_xyz
'x, y, z'
'-x, y+1/2, -z+1/2'
'-x, -y, -z'
'x, -y-1/2, z-1/2'

loop_
_atom_site_label
_atom_site_type_symbol
_atom_site_fract_x
_atom_site_fract_y
_atom_site_fract_z
_atom_site_U_iso_or_equiv
_atom_site_adp_type
_atom_site_occupancy
_atom_site_site_symmetry_order
_atom_site_calc_flag
_atom_site_refinement_flags_posn
_atom_site_refinement_flags_adp
_atom_site_refinement_flags_occupancy
_atom_site_disorder_assembly
_atom_site_disorder_group
Ni1 Ni 0.75827(2) 0.46912(2) 0.72409(2) 0.02197(7) Uani 1 1 d . . . . .
O2 O 0.95963(5) 0.27262(6) 0.84795(6) 0.03276(19) Uani 1 1 d . . . . .
O1 O 0.54314(6) 0.59768(7) 0.76115(7) 0.0380(2) Uani 1 1 d . . . . .
C23 C 0.85081(7) 0.47792(8) 0.68167(8) 0.0250(2) Uani 1 1 d . . . . .
C2 C 0.72272(7) 0.34281(8) 0.71301(8) 0.0253(2) Uani 1 1 d . . . . .
C1 C 0.67263(7) 0.39324(8) 0.74015(8) 0.0259(2) Uani 1 1 d . . . . .
C3 C 0.60082(7) 0.37245(8) 0.76486(9) 0.0280(2) Uani 1 1 d . . . . .
C28 C 0.93676(7) 0.49997(8) 0.74538(9) 0.0284(2) Uani 1 1 d . . . . .
C9 C 0.73011(7) 0.24340(8) 0.69440(8) 0.0263(2) Uani 1 1 d . . . . .
C15 C 0.76046(7) 0.60265(8) 0.76017(9) 0.0270(2) Uani 1 1 d . . . . .
C20 C 0.78392(7) 0.63157(9) 0.85877(9) 0.0313(3) Uani 1 1 d . . . . .
C24 C 0.83425(8) 0.46230(9) 0.58190(9) 0.0306(3) Uani 1 1 d . . . . .
C10 C 0.76665(8) 0.21460(9) 0.63174(9) 0.0316(3) Uani 1 1 d . . . . .
C14 C 0.70589(8) 0.17308(9) 0.74254(10) 0.0338(3) Uani 1 1 d . . . . .
C30 C 0.96232(8) 0.51778(10) 0.85309(10) 0.0334(3) Uani 1 1 d . . . . .
C16 C 0.74302(8) 0.67651(9) 0.69062(10) 0.0343(3) Uani 1 1 d . . . . .
C22 C 0.80396(9) 0.56022(11) 0.93960(10) 0.0379(3) Uani 1 1 d . . . . .
C8 C 0.51713(8) 0.36164(10) 0.69330(11) 0.0379(3) Uani 1 1 d . . . . .
C27 C 1.00003(9) 0.50701(11) 0.71125(11) 0.0396(3) Uani 1 1 d . . . . .
C4 C 0.61444(9) 0.36552(10) 0.86302(11) 0.0396(3) Uani 1 1 d . . . . .
C11 C 0.77842(9) 0.12052(10) 0.61802(10) 0.0382(3) Uani 1 1 d . . . . .
C12 C 0.75350(9) 0.05260(10) 0.66572(11) 0.0419(3) Uani 1 1 d . . . . .
C25 C 0.89823(10) 0.47056(11) 0.54904(11) 0.0419(3) Uani 1 1 d . . . . .
C29 C 0.74578(9) 0.43830(11) 0.50569(10) 0.0376(3) Uani 1 1 d . . . . .
C19 C 0.79143(9) 0.72650(10) 0.88484(12) 0.0421(3) Uani 1 1 d . . . . .
C13 C 0.71720(9) 0.07931(10) 0.72812(12) 0.0423(3) Uani 1 1 d . . . . .
C35 C 0.97364(10) 0.26142(12) 0.94832(10) 0.0438(3) Uani 1 1 d . . . . .
C21 C 0.71528(11) 0.65475(12) 0.58383(12) 0.0462(4) Uani 1 1 d . . . . .
C7 C 0.45022(9) 0.34591(11) 0.71957(14) 0.0478(4) Uani 1 1 d . . . . .
C37 C 1.03568(9) 0.25820(12) 0.83348(11) 0.0428(3) Uani 1 1 d . . . . .
C17 C 0.75219(9) 0.77010(10) 0.71919(13) 0.0453(4) Uani 1 1 d . . . . .
C31 C 0.51788(9) 0.60460(12) 0.84031(12) 0.0441(3) Uani 1 1 d . . . . .
C26 C 0.98094(10) 0.49263(13) 0.61339(12) 0.0475(4) Uani 1 1 d . . . . .
C18 C 0.77679(10) 0.79553(10) 0.81577(15) 0.0508(4) Uani 1 1 d . . . . .
C33 C 0.47118(9) 0.60349(12) 0.66772(12) 0.0448(3) Uani 1 1 d . . . . .
C5 C 0.54703(12) 0.34959(12) 0.88851(14) 0.0525(4) Uani 1 1 d . . . . .
C6 C 0.46485(11) 0.34056(12) 0.81648(15) 0.0532(4) Uani 1 1 d . . . . .
C38 C 1.01136(10) 0.25304(12) 0.72559(12) 0.0438(3) Uani 1 1 d . . . . .
C36 C 0.89117(11) 0.27471(14) 0.95613(12) 0.0489(4) Uani 1 1 d . . . . .
C34 C 0.50200(12) 0.60080(15) 0.58854(14) 0.0557(4) Uani 1 1 d . . . . .
C32 C 0.59563(12) 0.60788(16) 0.93596(14) 0.0577(4) Uani 1 1 d . . . . .
Li2 Li 0.86501(13) 0.34014(15) 0.75337(16) 0.0335(4) Uani 1 1 d . . . . .
Li1 Li 0.64537(14) 0.54516(16) 0.76332(18) 0.0372(5) Uani 1 1 d . . . . .
H25 H 0.8845(11) 0.4606(11) 0.4815(13) 0.042(4) Uiso 1 1 d . . . . .
H10 H 0.7814(10) 0.2596(11) 0.5982(12) 0.038(4) Uiso 1 1 d . . . . .
H29A H 0.7216(12) 0.4906(14) 0.4654(14) 0.055(5) Uiso 1 1 d . . . . .
H4 H 0.6718(11) 0.3715(12) 0.9119(12) 0.045(4) Uiso 1 1 d . . . . .
H11 H 0.8047(11) 0.1041(12) 0.5761(12) 0.044(4) Uiso 1 1 d . . . . .
H19 H 0.8068(11) 0.7405(12) 0.9468(13) 0.045(5) Uiso 1 1 d . . . . .
H30A H 0.9377(11) 0.5708(13) 0.8642(13) 0.048(5) Uiso 1 1 d . . . . .
H35A H 1.0199(12) 0.3090(14) 0.9920(14) 0.058(5) Uiso 1 1 d . . . . .
H34A H 0.5317(14) 0.5405(15) 0.5903(16) 0.069(6) Uiso 1 1 d . . . . .
H22A H 0.8610(14) 0.5426(14) 0.9669(15) 0.064(6) Uiso 1 1 d . . . . .
H29B H 0.7091(12) 0.4192(13) 0.5342(14) 0.053(5) Uiso 1 1 d . . . . .
H35B H 0.9983(12) 0.1991(14) 0.9696(14) 0.058(5) Uiso 1 1 d . . . . .
H5 H 0.5628(13) 0.3418(15) 0.9588(16) 0.069(6) Uiso 1 1 d . . . . .
H29C H 0.7464(12) 0.3869(14) 0.4643(14) 0.056(5) Uiso 1 1 d . . . . .
H32A H 0.6268(15) 0.5492(17) 0.9483(17) 0.077(7) Uiso 1 1 d . . . . .
H37A H 1.0731(12) 0.3138(14) 0.8624(14) 0.056(5) Uiso 1 1 d . . . . .
H21A H 0.7636(13) 0.6376(14) 0.5698(14) 0.061(5) Uiso 1 1 d . . . . .
H21B H 0.6770(13) 0.6007(16) 0.5625(15) 0.067(6) Uiso 1 1 d . . . . .
H22B H 0.7944(14) 0.5828(16) 0.9934(17) 0.076(6) Uiso 1 1 d . . . . .
H14 H 0.6809(10) 0.1891(11) 0.7856(11) 0.038(4) Uiso 1 1 d . . . . .
H36A H 0.8652(14) 0.3352(16) 0.9345(16) 0.071(6) Uiso 1 1 d . . . . .
H30B H 0.9447(12) 0.4696(13) 0.8864(14) 0.056(5) Uiso 1 1 d . . . . .
H22C H 0.7746(13) 0.5035(16) 0.9197(15) 0.063(6) Uiso 1 1 d . . . . .
H18 H 0.7844(12) 0.8563(14) 0.8363(14) 0.058(5) Uiso 1 1 d . . . . .
H12 H 0.7633(11) -0.0122(14) 0.6564(13) 0.052(5) Uiso 1 1 d . . . . .
H36B H 0.8974(13) 0.2655(14) 1.0234(16) 0.065(6) Uiso 1 1 d . . . . .
H27 H 1.0545(12) 0.5214(12) 0.7557(13) 0.045(5) Uiso 1 1 d . . . . .
H33A H 0.4350(12) 0.5494(13) 0.6628(13) 0.053(5) Uiso 1 1 d . . . . .
H36C H 0.8505(13) 0.2307(14) 0.9150(15) 0.062(6) Uiso 1 1 d . . . . .
H8 H 0.5063(11) 0.3661(12) 0.6255(13) 0.047(5) Uiso 1 1 d . . . . .
H31A H 0.4819(11) 0.5489(13) 0.8365(13) 0.047(5) Uiso 1 1 d . . . . .
H21C H 0.6873(14) 0.7051(17) 0.5453(17) 0.079(7) Uiso 1 1 d . . . . .
H33B H 0.4421(11) 0.6623(13) 0.6657(12) 0.044(4) Uiso 1 1 d . . . . .
H32B H 0.6319(15) 0.6633(17) 0.9341(17) 0.081(7) Uiso 1 1 d . . . . .
H34B H 0.5400(14) 0.6548(15) 0.5938(15) 0.066(6) Uiso 1 1 d . . . . .
H38A H 0.9860(11) 0.3109(13) 0.6914(13) 0.046(4) Uiso 1 1 d . . . . .
H31B H 0.4850(12) 0.6616(14) 0.8311(13) 0.053(5) Uiso 1 1 d . . . . .
H17 H 0.7373(12) 0.8186(14) 0.6674(14) 0.059(5) Uiso 1 1 d . . . . .
H34C H 0.4542(15) 0.6073(16) 0.5230(17) 0.078(7) Uiso 1 1 d . . . . .
H6 H 0.4202(14) 0.3295(15) 0.8364(16) 0.075(6) Uiso 1 1 d . . . . .
H37B H 1.0627(11) 0.1980(13) 0.8661(13) 0.049(5) Uiso 1 1 d . . . . .
H30C H 1.0204(14) 0.5264(13) 0.8886(15) 0.060(6) Uiso 1 1 d . . . . .
H38B H 1.0611(13) 0.2469(14) 0.7130(15) 0.065(6) Uiso 1 1 d . . . . .
H38C H 0.9696(12) 0.2006(13) 0.6956(13) 0.052(5) Uiso 1 1 d . . . . .
H13 H 0.7005(12) 0.0320(13) 0.7604(14) 0.054(5) Uiso 1 1 d . . . . .
H32C H 0.5789(15) 0.6171(17) 0.9880(18) 0.088(7) Uiso 1 1 d . . . . .
H26 H 1.0220(13) 0.4956(14) 0.5911(15) 0.064(6) Uiso 1 1 d . . . . .
H7 H 0.3953(13) 0.3365(14) 0.6701(14) 0.061(5) Uiso 1 1 d . . . . .

loop_
_atom_site_aniso_label
_atom_site_aniso_U_11
_atom_site_aniso_U_22
_atom_site_aniso_U_33
_atom_site_aniso_U_23
_atom_site_aniso_U_13
_atom_site_aniso_U_12
Ni1 0.02022(11) 0.02252(11) 0.02528(11) 0.00081(7) 0.01170(8) -0.00020(7)
O2 0.0279(4) 0.0357(5) 0.0314(4) 0.0004(4) 0.0094(3) 0.0048(3)
O1 0.0270(4) 0.0385(5) 0.0496(5) -0.0082(4) 0.0172(4) 0.0035(4)
C23 0.0247(5) 0.0246(5) 0.0279(5) 0.0028(4) 0.0132(4) -0.0004(4)
C2 0.0234(5) 0.0271(6) 0.0272(5) -0.0004(4) 0.0124(4) -0.0028(4)
C1 0.0231(5) 0.0271(5) 0.0285(5) -0.0006(4) 0.0120(4) -0.0023(4)
C3 0.0266(6) 0.0233(5) 0.0388(6) -0.0029(5) 0.0186(5) -0.0020(4)
C28 0.0266(6) 0.0266(6) 0.0338(6) -0.0002(5) 0.0147(5) -0.0030(4)
C9 0.0200(5) 0.0280(6) 0.0291(5) -0.0028(4) 0.0089(4) -0.0017(4)
C15 0.0208(5) 0.0255(5) 0.0358(6) 0.0013(5) 0.0131(5) 0.0005(4)
C20 0.0227(5) 0.0320(6) 0.0382(6) -0.0054(5) 0.0120(5) 0.0005(5)
C24 0.0320(6) 0.0335(6) 0.0298(6) 0.0020(5) 0.0166(5) -0.0009(5)
C10 0.0324(6) 0.0325(6) 0.0313(6) -0.0022(5) 0.0151(5) -0.0001(5)
C14 0.0325(6) 0.0313(6) 0.0431(7) -0.0008(5) 0.0212(6) -0.0028(5)
C30 0.0269(6) 0.0368(7) 0.0327(6) -0.0019(5) 0.0088(5) -0.0035(5)
C16 0.0266(6) 0.0295(6) 0.0486(7) 0.0087(5) 0.0176(5) 0.0036(5)
C22 0.0371(7) 0.0456(8) 0.0303(6) -0.0045(6) 0.0136(5) 0.0011(6)
C8 0.0290(6) 0.0393(7) 0.0465(8) -0.0038(6) 0.0172(6) -0.0049(5)
C27 0.0269(6) 0.0452(8) 0.0501(8) -0.0048(6) 0.0196(6) -0.0098(6)
C4 0.0382(7) 0.0452(8) 0.0415(7) -0.0037(6) 0.0229(6) -0.0096(6)
C11 0.0388(7) 0.0375(7) 0.0381(7) -0.0085(6) 0.0162(6) 0.0039(5)
C12 0.0408(7) 0.0273(6) 0.0528(8) -0.0074(6) 0.0153(6) 0.0014(5)
C25 0.0459(8) 0.0535(9) 0.0366(7) -0.0017(6) 0.0274(6) -0.0073(6)
C29 0.0364(7) 0.0493(8) 0.0261(6) -0.0005(6) 0.0123(5) -0.0015(6)
C19 0.0284(6) 0.0396(7) 0.0534(9) -0.0166(6) 0.0126(6) 0.0007(5)
C13 0.0423(7) 0.0290(7) 0.0579(9) 0.0032(6) 0.0237(7) -0.0037(6)
C35 0.0436(8) 0.0495(8) 0.0308(7) 0.0038(6) 0.0087(6) 0.0048(7)
C21 0.0529(9) 0.0435(8) 0.0459(8) 0.0207(7) 0.0244(7) 0.0135(7)
C7 0.0273(7) 0.0439(8) 0.0757(11) -0.0059(7) 0.0250(7) -0.0066(6)
C37 0.0271(6) 0.0512(8) 0.0455(8) -0.0063(7) 0.0110(6) 0.0048(6)
C17 0.0354(7) 0.0279(7) 0.0719(10) 0.0101(7) 0.0222(7) 0.0038(5)
C31 0.0366(7) 0.0448(8) 0.0572(9) -0.0079(7) 0.0261(7) 0.0033(6)
C26 0.0426(8) 0.0612(9) 0.0561(9) -0.0045(7) 0.0377(7) -0.0117(7)
C18 0.0354(7) 0.0252(7) 0.0860(12) -0.0077(7) 0.0201(8) 0.0016(5)
C33 0.0287(6) 0.0490(8) 0.0539(9) 0.0006(7) 0.0148(6) 0.0059(6)
C5 0.0619(10) 0.0575(10) 0.0590(10) -0.0072(8) 0.0458(9) -0.0147(8)
C6 0.0470(9) 0.0477(9) 0.0877(12) -0.0074(8) 0.0507(9) -0.0103(7)
C38 0.0372(7) 0.0487(9) 0.0495(8) -0.0071(7) 0.0222(6) 0.0036(7)
C36 0.0490(9) 0.0633(10) 0.0349(7) 0.0088(7) 0.0183(7) -0.0014(8)
C34 0.0453(9) 0.0688(12) 0.0522(10) -0.0048(8) 0.0199(8) 0.0093(8)
C32 0.0505(9) 0.0693(12) 0.0541(10) -0.0174(9) 0.0230(8) -0.0008(9)
Li2 0.0281(10) 0.0341(11) 0.0394(11) 0.0056(9) 0.0154(9) 0.0033(8)
Li1 0.0279(10) 0.0355(11) 0.0523(13) -0.0056(10) 0.0210(10) 0.0008(9)

loop_
_atom_type_symbol
_atom_type_description
_atom_type_scat_dispersion_real
_atom_type_scat_dispersion_imag
_atom_type_scat_source
C C 0.0181 0.0091 'International Tables Vol C Tables 4.2.6.8 and 6.1.1.4'
H H 0 0 'International Tables Vol C Tables 4.2.6.8 and 6.1.1.4'
Li Li 0.0008 0.0003 'International Tables Vol C Tables 4.2.6.8 and 6.1.1.4'
Ni Ni -3.0029 0.5091 'International Tables Vol C Tables 4.2.6.8 and 6.1.1.4'
O O 0.0492 0.0322 'International Tables Vol C Tables 4.2.6.8 and 6.1.1.4'

loop_
_exptl_crystal_face_index_h
_exptl_crystal_face_index_k
_exptl_crystal_face_index_l
_exptl_crystal_face_perp_dist
0 0 1 0.1516
1 -1 -1 0.1121
0 1 1 0.1218
0 -1 -1 0.12
0 1 1 0.124
0 -1 -1 0.1187
0 1 0 0.1249
0 -1 0 0.1438
0 1 0 0.1208
1 1 0 0.1424
-1 -1 0 0.1555
0 0 0 0.0863
0 0 0 0.0901
-1 -1 1 0.1366
-1 -1 1 0.1494
1 0 -1 0.1484
0 0 -1 0.1798
7 -3 3 0.0887
0 6 -6 0.171
6 7 -6 0.1645
-9 5 2 0.0922
8 -5 -7 0.0984
-7 7 3 0.0903
2 4 7 0.1185
6 3 5 0.0905
-1 -8 5 0.13
-11 1 3 0.092

loop_
_geom_angle_atom_site_label_1
_geom_angle_atom_site_label_2
_geom_angle_atom_site_label_3
_geom_angle
_geom_angle_site_symmetry_1
_geom_angle_site_symmetry_3
_geom_angle_publ_flag
C23 Ni1 C15 95.97(5) . . ?
C23 Ni1 Li2 57.57(6) . . ?
C23 Ni1 Li1 150.53(6) . . ?
C2 Ni1 C23 108.18(5) . . ?
C2 Ni1 C1 40.31(5) . . ?
C2 Ni1 C15 155.74(5) . . ?
C2 Ni1 Li2 60.16(6) . . ?
C2 Ni1 Li1 100.21(6) . . ?
C1 Ni1 C23 148.32(5) . . ?
C1 Ni1 C15 115.67(5) . . ?
C1 Ni1 Li2 96.42(6) . . ?
C1 Ni1 Li1 60.00(6) . . ?
C15 Ni1 Li2 137.05(6) . . ?
C15 Ni1 Li1 56.33(6) . . ?
Li2 Ni1 Li1 149.58(8) . . ?
C35 O2 C37 112.80(10) . . ?
C35 O2 Li2 123.28(11) . . ?
C37 O2 Li2 120.62(11) . . ?
C31 O1 Li1 128.24(12) . . ?
C33 O1 C31 111.51(11) . . ?
C33 O1 Li1 116.95(11) . . ?
Ni1 C23 Li2 73.80(7) . . ?
C28 C23 Ni1 124.00(9) . . ?
C28 C23 C24 115.56(10) . . ?
C28 C23 Li2 90.04(9) . . ?
C24 C23 Ni1 120.44(9) . . ?
C24 C23 Li2 107.86(10) . . ?
Ni1 C2 Li2 73.60(7) . . ?
C1 C2 Ni1 71.51(7) . . ?
C1 C2 C9 135.40(11) . . ?
C1 C2 Li2 134.97(11) . . ?
C9 C2 Ni1 153.05(9) . . ?
C9 C2 Li2 82.07(9) . . ?
Ni1 C1 Li1 72.78(7) . . ?
C2 C1 Ni1 68.18(7) . . ?
C2 C1 C3 134.83(11) . . ?
C2 C1 Li1 140.71(11) . . ?
C3 C1 Ni1 156.93(9) . . ?
C3 C1 Li1 84.37(9) . . ?
C1 C3 Li1 61.21(8) . . ?
C8 C3 C1 122.51(11) . . ?
C8 C3 Li1 108.25(10) . . ?
C4 C3 C1 120.01(11) . . ?
C4 C3 C8 117.45(12) . . ?
C4 C3 Li1 99.19(10) . . ?
C23 C28 C30 120.50(10) . . ?
C23 C28 Li2 57.21(8) . . ?
C30 C28 Li2 91.51(9) . . ?
C27 C28 C23 121.81(12) . . ?
C27 C28 C30 117.68(11) . . ?
C27 C28 Li2 122.61(10) . . ?
C2 C9 Li2 62.91(8) . . ?
C10 C9 C2 120.98(11) . . ?
C10 C9 C14 117.11(11) . . ?
C10 C9 Li2 77.52(9) . . ?
C14 C9 C2 121.80(11) . . ?
C14 C9 Li2 130.12(10) . . ?
Ni1 C15 Li1 74.36(7) . . ?
C20 C15 Ni1 121.97(9) . . ?
C20 C15 C16 115.34(11) . . ?
C20 C15 Li1 86.89(10) . . ?
C16 C15 Ni1 122.61(10) . . ?
C16 C15 Li1 112.67(10) . . ?
C15 C20 C22 120.64(11) . . ?
C15 C20 Li1 58.98(8) . . ?
C22 C20 Li1 88.04(10) . . ?
C19 C20 C15 121.60(13) . . ?
C19 C20 C22 117.73(13) . . ?
C19 C20 Li1 125.68(10) . . ?
C23 C24 C29 121.47(11) . . ?
C25 C24 C23 121.74(12) . . ?
C25 C24 C29 116.77(12) . . ?
C9 C10 Li2 70.89(8) . . ?
C9 C10 H10 118.3(10) . . ?
C11 C10 C9 121.40(12) . . ?
C11 C10 Li2 132.56(11) . . ?
C11 C10 H10 120.3(10) . . ?
Li2 C10 H10 69.7(10) . . ?
C9 C14 H14 120.2(10) . . ?
C13 C14 C9 121.30(12) . . ?
C13 C14 H14 118.5(10) . . ?
C28 C30 H30A 112.8(11) . . ?
C28 C30 H30B 114.9(11) . . ?
C28 C30 H30C 113.3(12) . . ?
H30A C30 H30B 102.6(15) . . ?
H30A C30 H30C 105.0(16) . . ?
H30B C30 H30C 107.3(16) . . ?
C15 C16 C21 120.27(12) . . ?
C17 C16 C15 121.56(14) . . ?
C17 C16 C21 118.16(13) . . ?
C20 C22 H22A 112.2(13) . . ?
C20 C22 H22B 113.1(14) . . ?
C20 C22 H22C 114.8(13) . . ?
H22A C22 H22B 104.6(18) . . ?
H22A C22 H22C 103.7(17) . . ?
H22B C22 H22C 107.5(18) . . ?
C3 C8 H8 118.9(11) . . ?
C7 C8 C3 120.90(14) . . ?
C7 C8 H8 120.1(11) . . ?
C28 C27 H27 118.1(11) . . ?
C26 C27 C28 120.76(13) . . ?
C26 C27 H27 121.2(11) . . ?
C3 C4 H4 117.5(10) . . ?
C5 C4 C3 121.18(14) . . ?
C5 C4 H4 121.3(10) . . ?
C10 C11 H11 118.6(10) . . ?
C12 C11 C10 120.38(13) . . ?
C12 C11 H11 121.0(10) . . ?
C11 C12 C13 119.31(13) . . ?
C11 C12 H12 119.1(11) . . ?
C13 C12 H12 121.5(11) . . ?
C24 C25 H25 119.3(10) . . ?
C26 C25 C24 120.83(13) . . ?
C26 C25 H25 119.9(10) . . ?
C24 C29 H29A 109.8(12) . . ?
C24 C29 H29B 112.4(11) . . ?
C24 C29 H29C 112.2(11) . . ?
H29A C29 H29B 108.7(16) . . ?
H29A C29 H29C 108.2(16) . . ?
H29B C29 H29C 105.4(16) . . ?
C20 C19 H19 117.9(12) . . ?
C18 C19 C20 121.10(15) . . ?
C18 C19 H19 121.0(12) . . ?
C14 C13 C12 120.49(13) . . ?
C14 C13 H13 121.1(11) . . ?
C12 C13 H13 118.4(11) . . ?
O2 C35 C36 109.21(11) . . ?
O2 C35 H35A 109.4(10) . . ?
O2 C35 H35B 107.5(11) . . ?
C36 C35 H35A 111.8(10) . . ?
C36 C35 H35B 112.8(11) . . ?
H35A C35 H35B 106.0(15) . . ?
C16 C21 H21A 111.7(12) . . ?
C16 C21 H21B 112.2(12) . . ?
C16 C21 H21C 110.8(14) . . ?
H21A C21 H21B 104.6(16) . . ?
H21A C21 H21C 109.3(18) . . ?
H21B C21 H21C 108.0(18) . . ?
C8 C7 H7 118.9(12) . . ?
C6 C7 C8 120.69(15) . . ?
C6 C7 H7 120.3(12) . . ?
O2 C37 C38 108.52(11) . . ?
O2 C37 H37A 106.5(11) . . ?
O2 C37 H37B 108.4(10) . . ?
C38 C37 H37A 110.1(11) . . ?
C38 C37 H37B 110.3(10) . . ?
H37A C37 H37B 112.8(15) . . ?
C16 C17 H17 118.1(11) . . ?
C18 C17 C16 121.48(14) . . ?
C18 C17 H17 120.3(11) . . ?
O1 C31 C32 109.52(13) . . ?
O1 C31 H31A 107.5(10) . . ?
O1 C31 H31B 107.9(11) . . ?
C32 C31 H31A 111.4(10) . . ?
C32 C31 H31B 110.1(11) . . ?
H31A C31 H31B 110.3(15) . . ?
C27 C26 C25 119.28(12) . . ?
C27 C26 H26 121.2(13) . . ?
C25 C26 H26 119.5(13) . . ?
C19 C18 C17 118.85(14) . . ?
C19 C18 H18 118.3(12) . . ?
C17 C18 H18 122.9(12) . . ?
O1 C33 C34 108.95(12) . . ?
O1 C33 H33A 106.9(11) . . ?
O1 C33 H33B 107.6(10) . . ?
C34 C33 H33A 110.6(11) . . ?
C34 C33 H33B 110.6(10) . . ?
H33A C33 H33B 112.0(15) . . ?
C4 C5 H5 115.7(12) . . ?
C6 C5 C4 120.21(15) . . ?
C6 C5 H5 124.0(12) . . ?
C7 C6 C5 119.55(13) . . ?
C7 C6 H6 122.3(13) . . ?
C5 C6 H6 118.1(13) . . ?
C37 C38 H38A 112.8(10) . . ?
C37 C38 H38B 110.8(12) . . ?
C37 C38 H38C 109.9(10) . . ?
H38A C38 H38B 102.4(15) . . ?
H38A C38 H38C 108.6(14) . . ?
H38B C38 H38C 112.1(16) . . ?
C35 C36 H36A 114.2(13) . . ?
C35 C36 H36B 111.9(12) . . ?
C35 C36 H36C 109.5(12) . . ?
H36A C36 H36B 107.5(17) . . ?
H36A C36 H36C 105.3(17) . . ?
H36B C36 H36C 108.1(17) . . ?
C33 C34 H34A 110.7(12) . . ?
C33 C34 H34B 111.3(12) . . ?
C33 C34 H34C 111.2(13) . . ?
H34A C34 H34B 110.7(17) . . ?
H34A C34 H34C 108.2(18) . . ?
H34B C34 H34C 104.7(18) . . ?
C31 C32 H32A 110.9(14) . . ?
C31 C32 H32B 108.1(13) . . ?
C31 C32 H32C 109.4(15) . . ?
H32A C32 H32B 112.2(19) . . ?
H32A C32 H32C 107(2) . . ?
H32B C32 H32C 108.7(19) . . ?
Ni1 Li2 C28 71.36(6) . . ?
Ni1 Li2 C9 80.75(7) . . ?
Ni1 Li2 C10 99.75(8) . . ?
O2 Li2 Ni1 146.50(12) . . ?
O2 Li2 C23 134.10(12) . . ?
O2 Li2 C2 134.07(12) . . ?
O2 Li2 C28 101.59(9) . . ?
O2 Li2 C9 110.88(10) . . ?
O2 Li2 C10 105.79(10) . . ?
C23 Li2 Ni1 48.62(5) . . ?
C23 Li2 C2 88.35(8) . . ?
C23 Li2 C28 32.75(5) . . ?
C23 Li2 C9 114.94(9) . . ?
C23 Li2 C10 111.47(10) . . ?
C2 Li2 Ni1 46.24(5) . . ?
C2 Li2 C28 116.91(9) . . ?
C2 Li2 C9 35.01(5) . . ?
C2 Li2 C10 60.95(7) . . ?
C9 Li2 C28 147.52(10) . . ?
C9 Li2 C10 31.59(5) . . ?
C10 Li2 C28 138.20(10) . . ?
Ni1 Li1 C3 81.60(7) . . ?
Ni1 Li1 C20 72.61(6) . . ?
O1 Li1 Ni1 166.49(13) . . ?
O1 Li1 C1 128.48(12) . . ?
O1 Li1 C3 95.62(10) . . ?
O1 Li1 C15 134.58(13) . . ?
O1 Li1 C20 117.72(11) . . ?
C1 Li1 Ni1 47.22(5) . . ?
C1 Li1 C3 34.41(5) . . ?
C1 Li1 C20 110.10(9) . . ?
C15 Li1 Ni1 49.31(5) . . ?
C15 Li1 C1 96.08(9) . . ?
C15 Li1 C3 129.77(10) . . ?
C15 Li1 C20 34.14(5) . . ?
C20 Li1 C3 132.35(10) . . ?

loop_
_geom_bond_atom_site_label_1
_geom_bond_atom_site_label_2
_geom_bond_distance
_geom_bond_site_symmetry_2
_geom_bond_publ_flag
Ni1 C23 1.9633(11) . ?
Ni1 C2 1.8915(12) . ?
Ni1 C1 1.9323(11) . ?
Ni1 C15 1.9801(12) . ?
Ni1 Li2 2.513(2) . ?
Ni1 Li1 2.515(2) . ?
O2 C35 1.4333(17) . ?
O2 C37 1.4366(16) . ?
O2 Li2 1.913(2) . ?
O1 C31 1.4356(18) . ?
O1 C33 1.4309(18) . ?
O1 Li1 1.909(2) . ?
C23 C28 1.4211(16) . ?
C23 C24 1.4213(16) . ?
C23 Li2 2.208(2) . ?
C2 C1 1.3182(16) . ?
C2 C9 1.4641(16) . ?
C2 Li2 2.272(2) . ?
C1 C3 1.4703(15) . ?
C1 Li1 2.280(3) . ?
C3 C8 1.3987(18) . ?
C3 C4 1.3968(19) . ?
C3 Li1 2.589(3) . ?
C28 C30 1.5094(17) . ?
C28 C27 1.3961(17) . ?
C28 Li2 2.627(2) . ?
C9 C10 1.4014(17) . ?
C9 C14 1.4029(17) . ?
C9 Li2 2.527(2) . ?
C15 C20 1.4231(17) . ?
C15 C16 1.4256(17) . ?
C15 Li1 2.173(2) . ?
C20 C22 1.5105(19) . ?
C20 C19 1.4029(18) . ?
C20 Li1 2.532(3) . ?
C24 C25 1.3958(18) . ?
C24 C29 1.5117(18) . ?
C10 C11 1.3885(18) . ?
C10 Li2 2.612(3) . ?
C10 H10 0.918(17) . ?
C14 C13 1.3847(19) . ?
C14 H14 0.947(16) . ?
C30 H30A 0.918(19) . ?
C30 H30B 0.97(2) . ?
C30 H30C 0.92(2) . ?
C16 C21 1.501(2) . ?
C16 C17 1.393(2) . ?
C22 H22A 0.93(2) . ?
C22 H22B 0.95(2) . ?
C22 H22C 0.94(2) . ?
C8 C7 1.3912(19) . ?
C8 H8 0.957(18) . ?
C27 C26 1.381(2) . ?
C27 H27 0.917(18) . ?
C4 C5 1.3925(19) . ?
C4 H4 0.955(18) . ?
C11 C12 1.381(2) . ?
C11 H11 0.951(17) . ?
C12 C13 1.386(2) . ?
C12 H12 0.963(19) . ?
C25 C26 1.382(2) . ?
C25 H25 0.951(17) . ?
C29 H29A 0.94(2) . ?
C29 H29B 0.945(19) . ?
C29 H29C 0.97(2) . ?
C19 C18 1.376(2) . ?
C19 H19 0.877(18) . ?
C13 H13 0.947(19) . ?
C35 C36 1.493(2) . ?
C35 H35A 1.04(2) . ?
C35 H35B 0.98(2) . ?
C21 H21A 0.98(2) . ?
C21 H21B 0.98(2) . ?
C21 H21C 0.92(2) . ?
C7 C6 1.372(3) . ?
C7 H7 0.94(2) . ?
C37 C38 1.496(2) . ?
C37 H37A 1.00(2) . ?
C37 H37B 1.002(18) . ?
C17 C18 1.378(3) . ?
C17 H17 0.99(2) . ?
C31 C32 1.496(2) . ?
C31 H31A 0.997(18) . ?
C31 H31B 0.969(19) . ?
C26 H26 0.91(2) . ?
C18 H18 0.91(2) . ?
C33 C34 1.498(2) . ?
C33 H33A 0.977(19) . ?
C33 H33B 0.974(18) . ?
C5 C6 1.380(3) . ?
C5 H5 0.98(2) . ?
C6 H6 0.95(2) . ?
C38 H38A 0.974(18) . ?
C38 H38B 0.96(2) . ?
C38 H38C 1.005(19) . ?
C36 H36A 0.96(2) . ?
C36 H36B 0.98(2) . ?
C36 H36C 0.95(2) . ?
C34 H34A 1.00(2) . ?
C34 H34B 1.00(2) . ?
C34 H34C 0.99(2) . ?
C32 H32A 0.97(2) . ?
C32 H32B 1.02(2) . ?
C32 H32C 0.95(3) . ?

loop_
_geom_torsion_atom_site_label_1
_geom_torsion_atom_site_label_2
_geom_torsion_atom_site_label_3
_geom_torsion_atom_site_label_4
_geom_torsion
_geom_torsion_site_symmetry_1
_geom_torsion_site_symmetry_2
_geom_torsion_site_symmetry_3
_geom_torsion_site_symmetry_4
_geom_torsion_publ_flag
Ni1 C23 C28 C30 0.43(16) . . . . ?
Ni1 C23 C28 C27 -178.85(10) . . . . ?
Ni1 C23 C28 Li2 70.37(9) . . . . ?
Ni1 C23 C24 C25 178.23(10) . . . . ?
Ni1 C23 C24 C29 -0.20(16) . . . . ?
Ni1 C2 C1 C3 -177.95(15) . . . . ?
Ni1 C2 C1 Li1 6.85(15) . . . . ?
Ni1 C2 C9 C10 -28.4(3) . . . . ?
Ni1 C2 C9 C14 147.75(16) . . . . ?
Ni1 C2 C9 Li2 25.44(18) . . . . ?
Ni1 C1 C3 C8 102.1(2) . . . . ?
Ni1 C1 C3 C4 -75.9(3) . . . . ?
Ni1 C1 C3 Li1 7.9(2) . . . . ?
Ni1 C15 C20 C22 -3.12(16) . . . . ?
Ni1 C15 C20 C19 175.21(10) . . . . ?
Ni1 C15 C20 Li1 -69.37(9) . . . . ?
Ni1 C15 C16 C21 4.74(16) . . . . ?
Ni1 C15 C16 C17 -174.31(10) . . . . ?
C23 Ni1 C2 C1 -175.96(7) . . . . ?
C23 Ni1 C2 C9 6.6(2) . . . . ?
C23 Ni1 C2 Li2 32.97(7) . . . . ?
C23 C28 C27 C26 0.0(2) . . . . ?
C23 C24 C25 C26 1.3(2) . . . . ?
C2 C1 C3 C8 -82.73(19) . . . . ?
C2 C1 C3 C4 99.19(17) . . . . ?
C2 C1 C3 Li1 -176.95(17) . . . . ?
C2 C9 C10 C11 176.25(12) . . . . ?
C2 C9 C10 Li2 47.40(11) . . . . ?
C2 C9 C14 C13 -176.67(12) . . . . ?
C1 Ni1 C2 C9 -177.4(2) . . . . ?
C1 Ni1 C2 Li2 -151.07(10) . . . . ?
C1 C2 C9 C10 155.12(14) . . . . ?
C1 C2 C9 C14 -28.7(2) . . . . ?
C1 C2 C9 Li2 -151.05(17) . . . . ?
C1 C3 C8 C7 -177.26(13) . . . . ?
C1 C3 C4 C5 177.42(14) . . . . ?
C3 C8 C7 C6 0.0(2) . . . . ?
C3 C4 C5 C6 -0.2(3) . . . . ?
C28 C23 C24 C25 -1.52(18) . . . . ?
C28 C23 C24 C29 -179.95(12) . . . . ?
C28 C27 C26 C25 -0.4(3) . . . . ?
C9 C2 C1 Ni1 178.32(15) . . . . ?
C9 C2 C1 C3 0.4(2) . . . . ?
C9 C2 C1 Li1 -174.83(14) . . . . ?
C9 C10 C11 C12 0.5(2) . . . . ?
C9 C14 C13 C12 0.4(2) . . . . ?
C15 Ni1 C2 C1 9.72(15) . . . . ?
C15 Ni1 C2 C9 -167.68(16) . . . . ?
C15 Ni1 C2 Li2 -141.35(12) . . . . ?
C15 C20 C19 C18 -0.4(2) . . . . ?
C15 C16 C17 C18 -1.4(2) . . . . ?
C20 C15 C16 C21 -178.32(12) . . . . ?
C20 C15 C16 C17 2.63(17) . . . . ?
C20 C19 C18 C17 1.7(2) . . . . ?
C24 C23 C28 C30 -179.83(11) . . . . ?
C24 C23 C28 C27 0.89(18) . . . . ?
C24 C23 C28 Li2 -109.90(12) . . . . ?
C24 C25 C26 C27 -0.3(3) . . . . ?
C10 C9 C14 C13 -0.39(19) . . . . ?
C10 C11 C12 C13 -0.5(2) . . . . ?
C14 C9 C10 C11 -0.07(18) . . . . ?
C14 C9 C10 Li2 -128.91(12) . . . . ?
C30 C28 C27 C26 -179.28(14) . . . . ?
C16 C15 C20 C22 179.92(11) . . . . ?
C16 C15 C20 C19 -1.75(17) . . . . ?
C16 C15 C20 Li1 113.66(12) . . . . ?
C16 C17 C18 C19 -0.8(2) . . . . ?
C22 C20 C19 C18 177.99(13) . . . . ?
C8 C3 C4 C5 -0.8(2) . . . . ?
C8 C7 C6 C5 -0.9(3) . . . . ?
C4 C3 C8 C7 0.9(2) . . . . ?
C4 C5 C6 C7 1.0(3) . . . . ?
C11 C12 C13 C14 0.1(2) . . . . ?
C29 C24 C25 C26 179.77(15) . . . . ?
C35 O2 C37 C38 169.21(13) . . . . ?
C21 C16 C17 C18 179.50(14) . . . . ?
C37 O2 C35 C36 -178.30(13) . . . . ?
C31 O1 C33 C34 177.13(14) . . . . ?
C33 O1 C31 C32 -174.34(14) . . . . ?
Li2 Ni1 C2 C1 151.07(10) . . . . ?
Li2 Ni1 C2 C9 -26.33(19) . . . . ?
Li2 O2 C35 C36 22.18(19) . . . . ?
Li2 O2 C37 C38 -30.67(18) . . . . ?
Li2 C23 C28 C30 -69.94(13) . . . . ?
Li2 C23 C28 C27 110.78(13) . . . . ?
Li2 C23 C24 C25 -100.43(14) . . . . ?
Li2 C23 C24 C29 81.14(14) . . . . ?
Li2 C2 C1 Ni1 40.98(13) . . . . ?
Li2 C2 C1 C3 -136.97(15) . . . . ?
Li2 C2 C1 Li1 47.8(2) . . . . ?
Li2 C2 C9 C10 -53.83(12) . . . . ?
Li2 C2 C9 C14 122.31(12) . . . . ?
Li2 C28 C27 C26 68.94(19) . . . . ?
Li2 C9 C10 C11 128.84(13) . . . . ?
Li2 C9 C14 C13 -96.93(16) . . . . ?
Li2 C10 C11 C12 92.80(18) . . . . ?
Li1 Ni1 C2 C1 -3.99(9) . . . . ?
Li1 Ni1 C2 C9 178.6(2) . . . . ?
Li1 Ni1 C2 Li2 -155.06(8) . . . . ?
Li1 O1 C31 C32 27.1(2) . . . . ?
Li1 O1 C33 C34 -21.65(19) . . . . ?
Li1 C1 C3 C8 94.22(13) . . . . ?
Li1 C1 C3 C4 -83.86(13) . . . . ?
Li1 C3 C8 C7 -110.29(14) . . . . ?
Li1 C3 C4 C5 115.45(15) . . . . ?
Li1 C15 C20 C22 66.26(13) . . . . ?
Li1 C15 C20 C19 -115.41(13) . . . . ?
Li1 C15 C16 C21 -80.69(15) . . . . ?
Li1 C15 C16 C17 100.25(14) . . . . ?
Li1 C20 C19 C18 -72.74(19) . . . . ?

loop_
_exptl_oxdiff_crystal_face_indexfrac_h
_exptl_oxdiff_crystal_face_indexfrac_k
_exptl_oxdiff_crystal_face_indexfrac_l
_exptl_oxdiff_crystal_face_x
_exptl_oxdiff_crystal_face_y
_exptl_oxdiff_crystal_face_z
-0.0001 0.0001 1.0009 0.079 -0.0281 -0.0761
0.9992 -0.9995 -1.0001 -0.1496 -0.0074 -0.0464
-0.4993 0.9996 1.0006 0.1456 0.0298 0.0028
0.4993 -0.9996 -1.0006 -0.1456 -0.0298 -0.0028
0.0006 0.9997 1.0011 0.1415 0.0522 -0.0408
-0.0006 -0.9997 -1.0011 -0.1415 -0.0522 0.0408
-0.4993 0.9995 -0.0003 0.0666 0.0579 0.0789
0.4993 -0.9995 0.0003 -0.0666 -0.0579 -0.0789
0.0006 0.9996 0.0001 0.0626 0.0803 0.0353
0.5005 0.9997 0.0006 0.0586 0.1027 -0.0083
-0.5005 -0.9997 -0.0006 -0.0586 -0.1027 0.0083
-0.4999 -0.0001 -0.0005 0.004 -0.0224 0.0436
0.4999 0.0001 0.0005 -0.004 0.0224 -0.0436
-1.0005 -0.9998 0.9999 0.0244 -0.1532 -0.0241
-0.5006 -0.9997 1.0003 0.0204 -0.1308 -0.0678
0.9999 0.0001 -1 -0.087 0.0729 -0.0111
0.5 0 -1.0005 -0.083 0.0505 0.0325
7.4964 -2.9972 3.0095 -0.011 0.0102 -0.9884
-0.4957 5.9973 -6.0053 -0.0944 0.6283 0.7119
6.0036 6.9983 -5.9991 -0.0841 0.9994 0.1802
-9.495 4.9964 1.9935 0.5471 -0.0798 0.853
8.4955 -4.9968 -6.9992 -0.934 0.1757 -0.3853
-6.9943 6.9962 2.9971 0.7311 0.1646 0.6294
2.0018 3.9993 7.009 0.7871 0.2137 -0.566
6.0005 3.0003 5.0107 0.5344 0.3687 -0.7981
-0.5053 -7.9968 5.0032 -0.1017 -0.8055 -0.6192
-10.9973 0.9976 2.9925 0.3878 -0.4962 0.7666
